data_5000257
loop_
_publ_author_name
'Furusaki, Akio'
'Tomiie, Yujiro'
'Nitta, Isamu'

_publ_section_title
;
 The Crystal and Molecular Structure of Tetrodotoxin Hydrobromide
;
_journal_issue 11
_journal_name_full 'Bulletin of the Chemical Society of Japan'
_journal_page_first 3332
_journal_page_last 3341
_journal_paper_doi 10.1246/bcsj.43.3332
_journal_volume 43
_journal_year 1970
_chemical_formula_sum 'C11 H18 Br N3 O8'
_space_group_IT_number 1
_symmetry_cell_setting triclinic
_symmetry_Int_Tables_number 1
_symmetry_space_group_name_Hall 'P 1'
_symmetry_space_group_name_H-M 'P 1'
_cell_angle_alpha 106.85(25)
_cell_angle_beta 88.02(25)
_cell_angle_gamma 96.38(25)
_cell_formula_units_Z 2
_cell_length_a 8.79(4)
_cell_length_b 9.02(4)
_cell_length_c 9.51(4)
_cod_original_formula_sum 'C11 H18 Br1 N3 O8'
_cod_database_code 5000257

loop_
_symmetry_equiv_pos_site_id
_symmetry_equiv_pos_as_xyz
1 x,y,z

loop_
_atom_site_label
_atom_site_type_symbol
_atom_site_fract_x
_atom_site_fract_y
_atom_site_fract_z
Br1 Br -0.00200 0.00250 0.00000
Br2 Br -0.48370 -0.47290 0.49000
C1 C -0.54390 -0.14220 -0.22340
C2 C -0.61990 -0.33890 0.17200
C3 C -0.13740 0.17660 0.68070
C4 C -0.52840 -0.72290 0.05900
C5 C -0.00940 -0.18010 0.55060
C6 C -0.11480 0.40180 0.30520
C7 C -0.63710 -0.32580 -0.08380
C8 C -0.17030 0.20640 0.43400
C9 C -0.75410 -0.46840 -0.12080
C10 C -0.26940 0.05050 0.38810
C11 C -0.72660 -0.56500 -0.01510
C12 C -0.21650 -0.05180 0.47870
C13 C -0.56150 -0.62780 -0.04250
C14 C -0.04410 -0.08420 0.45580
C15 C -0.45190 -0.47660 -0.00750
C16 C 0.04590 0.08390 0.49660
C17 C -0.47650 -0.37710 -0.11380
C18 C -0.00210 0.17220 0.39610
C19 C -0.35250 -0.24760 -0.10350
C20 C 0.10760 0.31980 0.40280
C21 C -0.64960 -0.23370 0.08140
C22 C -0.18610 0.28360 0.59990
N1 N -0.39670 -0.14250 -0.18410
N2 N 0.04010 0.40660 0.31920
N3 N -0.65880 -0.22460 -0.17810
N4 N -0.21480 0.30710 0.34860
N5 N -0.57360 -0.05520 -0.31570
N6 N -0.16800 0.50140 0.23450
O1 O -0.72920 -0.47440 0.13700
O2 O -0.22900 0.02840 0.63640
O3 O -0.46630 -0.38880 0.14240
O4 O 0.02320 0.15510 0.64940
O5 O -0.62390 -0.27010 0.31960
O6 O -0.14640 0.23540 0.83210
O7 O -0.90870 -0.42080 -0.09710
O8 O -0.43070 0.06770 0.41690
O9 O -0.55000 -0.70690 -0.19240
O10 O -0.02250 -0.16880 0.30570
O11 O -0.21440 -0.31110 -0.16860
O12 O 0.24540 0.26500 0.32980
O13 O -0.54680 -0.09400 0.12560
O14 O -0.10530 0.43280 0.64320
O15 O -0.62880 -0.86450 0.02290
O16 O 0.15230 -0.20690 0.54000

loop_
_atom_type_symbol
_atom_type_radius_bond
C 0.68
Br 1.09
N 0.68
O 0.68
